data_7229511
loop_
_publ_author_name
'Wei, Mei-Jie'
'Fu, Jia-Qi'
'Wang, Yi-Di'
'Zhang, Yi'
'Zang, Hong-Ying'
'Shao, Kui-Zhan'
'Li, Yang-Guang'
'Su, Zhong-Min'

_publ_section_title
;
 High tuneable proton-conducting coordination polymers derived from
 sulfonate-based ligand
;
_journal_name_full CrystEngComm
_journal_paper_doi 10.1039/C7CE01589E
_journal_year 2017
_chemical_formula_sum 'C38 H26 Cl4 Cu2 N8 O7 S2'
_chemical_formula_weight 1039.67
_chemical_name_systematic
;
 ?
;
_space_group_crystal_system triclinic
_space_group_IT_number 2
_space_group_name_Hall '-P 1'
_space_group_name_H-M_alt 'P -1'
_symmetry_space_group_name_Hall '-P 1'
_symmetry_space_group_name_H-M 'P -1'
_atom_sites_solution_hydrogens mixed
_audit_creation_method SHELXL-2014
_audit_update_record
;
2017-04-24 deposited with the CCDC.
2017-11-06 downloaded from the CCDC.
;
_cell_angle_alpha 92.875(5)
_cell_angle_beta 99.764(5)
_cell_angle_gamma 101.239(5)
_cell_formula_units_Z 2
_cell_length_a 7.629(5)
_cell_length_b 15.946(5)
_cell_length_c 16.469(5)
_cell_measurement_reflns_used 1392
_cell_measurement_temperature 293(2)
_cell_measurement_theta_max 22.37
_cell_measurement_theta_min 2.52
_cell_volume 1929.4(15)
_computing_cell_refinement 'Bruker SAINT v8.34a'
_computing_data_collection 'Bruker APEX 2'
_computing_data_reduction 'Bruker SAINT v8.34a'
_computing_molecular_graphics 'Bruker SHELXTL'
_computing_publication_material 'Bruker SHELXTL & local programs'
_computing_structure_refinement 'SHELXL-2014 (Sheldrick, 2014)'
_computing_structure_solution 'Bruker SHELXTL 2014/4'
_diffrn_ambient_temperature 293(2)
_diffrn_measured_fraction_theta_full 0.999
_diffrn_measured_fraction_theta_max 0.997
_diffrn_measurement_device_type 'Bruker Smart Apex II CCD'
_diffrn_measurement_method \w-2\q
_diffrn_radiation_type MoK\a
_diffrn_radiation_wavelength 0.71069
_diffrn_reflns_av_R_equivalents 0.0459
_diffrn_reflns_av_unetI/netI 0.0954
_diffrn_reflns_Laue_measured_fraction_full 0.999
_diffrn_reflns_Laue_measured_fraction_max 0.997
_diffrn_reflns_limit_h_max 9
_diffrn_reflns_limit_h_min -8
_diffrn_reflns_limit_k_max 19
_diffrn_reflns_limit_k_min -17
_diffrn_reflns_limit_l_max 16
_diffrn_reflns_limit_l_min -19
_diffrn_reflns_number 11605
_diffrn_reflns_point_group_measured_fraction_full 0.999
_diffrn_reflns_point_group_measured_fraction_max 0.997
_diffrn_reflns_theta_full 25.240
_diffrn_reflns_theta_max 25.392
_diffrn_reflns_theta_min 1.259
_diffrn_source 'fine-focus sealed tube'
_exptl_absorpt_coefficient_mu 1.552
_exptl_absorpt_correction_T_max 0.982
_exptl_absorpt_correction_T_min 0.948
_exptl_absorpt_correction_type multi-scan
_exptl_absorpt_process_details 'SADABS 2014/4 Bruker AXS Madison WI USA'
_exptl_crystal_colour green
_exptl_crystal_density_diffrn 1.790
_exptl_crystal_description rod
_exptl_crystal_F_000 1048
_exptl_crystal_size_max 0.040
_exptl_crystal_size_mid 0.030
_exptl_crystal_size_min 0.020
_refine_diff_density_max 0.620
_refine_diff_density_min -0.637
_refine_diff_density_rms 0.132
_refine_ls_extinction_method none
_refine_ls_goodness_of_fit_ref 1.052
_refine_ls_hydrogen_treatment mixed
_refine_ls_matrix_type full
_refine_ls_number_parameters 597
_refine_ls_number_reflns 7084
_refine_ls_number_restraints 1
_refine_ls_restrained_S_all 1.052
_refine_ls_R_factor_all 0.1092
_refine_ls_R_factor_gt 0.0578
_refine_ls_shift/su_max 0.000
_refine_ls_shift/su_mean 0.000
_refine_ls_structure_factor_coef Fsqd
_refine_ls_weighting_details 'w=1/[\s^2^(Fo^2^)+(0.0905P)^2^+1.2322P] where P=(Fo^2^+2Fc^2^)/3'
_refine_ls_weighting_scheme calc
_refine_ls_wR_factor_gt 0.1386
_refine_ls_wR_factor_ref 0.1847
_reflns_Friedel_coverage 0.000
_reflns_number_gt 4458
_reflns_number_total 7084
_reflns_threshold_expression 'I > 2\s(I)'
_cod_data_source_file c7ce01589e2.cif
_cod_data_source_block shelx
_cod_database_code 7229511
_shelx_space_group_comment
;
The symmetry employed for this shelxl refinement is uniquely defined
by the following loop, which should always be used as a source of
symmetry information in preference to the above space-group names.
They are only intended as comments.
;
_shelx_estimated_absorpt_t_min 0.941
_shelx_estimated_absorpt_t_max 0.970
_shelxl_version_number 2014-3

loop_
_space_group_symop_operation_xyz
'x, y, z'
'-x, -y, -z'

loop_
_atom_site_label
_atom_site_type_symbol
_atom_site_fract_x
_atom_site_fract_y
_atom_site_fract_z
_atom_site_U_iso_or_equiv
_atom_site_adp_type
_atom_site_occupancy
_atom_site_site_symmetry_order
_atom_site_calc_flag
_atom_site_refinement_flags_posn
_atom_site_refinement_flags_adp
C1 C 0.7289(9) 0.1342(5) 0.2461(4) 0.0276(16) Uani 1 1 d . .
C2 C 0.7615(9) 0.0714(5) 0.3002(4) 0.0321(18) Uani 1 1 d . .
H2 H 0.8461 0.0864 0.3490 0.039 Uiso 1 1 calc R U
C3 C 0.6708(10) -0.0105(5) 0.2818(5) 0.0316(17) Uani 1 1 d . .
C4 C 0.5403(9) -0.0305(5) 0.2089(4) 0.0248(16) Uani 1 1 d . .
C5 C 0.5102(8) 0.0352(4) 0.1587(4) 0.0190(14) Uani 1 1 d . .
C6 C 0.2544(10) 0.0774(5) -0.0343(4) 0.0280(16) Uani 1 1 d . .
C7 C 0.1491(9) -0.0025(5) -0.0676(4) 0.0261(16) Uani 1 1 d . .
C8 C 0.1613(9) -0.0728(5) -0.0234(4) 0.0259(16) Uani 1 1 d . .
C9 C 0.2730(9) -0.0636(4) 0.0539(4) 0.0218(15) Uani 1 1 d . .
C10 C 0.3770(8) 0.0195(4) 0.0821(4) 0.0197(14) Uani 1 1 d . .
C11 C 0.4357(8) -0.1127(4) 0.1788(4) 0.0220(15) Uani 1 1 d . .
C12 C 0.3019(9) -0.1301(4) 0.1062(4) 0.0240(15) Uani 1 1 d . .
C13 C 0.3129(9) -0.2515(4) 0.1608(4) 0.0232(15) Uani 1 1 d . .
C14 C 0.2748(9) -0.3446(4) 0.1695(4) 0.0232(15) Uani 1 1 d . .
C15 C 0.2912(9) -0.3824(5) 0.2447(4) 0.0258(16) Uani 1 1 d . .
C16 C 0.2517(11) -0.4714(5) 0.2451(5) 0.0361(19) Uani 1 1 d . .
H16 H 0.2668 -0.4962 0.2950 0.043 Uiso 1 1 calc R U
C17 C 0.1902(10) -0.5232(5) 0.1721(5) 0.036(2) Uani 1 1 d . .
C18 C 0.1756(9) -0.4878(5) 0.0976(5) 0.0325(18) Uani 1 1 d . .
H18 H 0.1383 -0.5229 0.0484 0.039 Uiso 1 1 calc R U
C19 C 0.2162(9) -0.4002(4) 0.0961(4) 0.0274(16) Uani 1 1 d . .
H19 H 0.2048 -0.3767 0.0454 0.033 Uiso 1 1 calc R U
C20 C 0.9281(10) -0.2905(5) 0.5067(5) 0.0362(19) Uani 1 1 d . .
H20 H 0.9740 -0.2340 0.5285 0.043 Uiso 1 1 calc R U
C21 C 0.8949(11) -0.3530(5) 0.5607(5) 0.039(2) Uani 1 1 d . .
C22 C 0.8214(11) -0.4366(5) 0.5310(5) 0.0362(19) Uani 1 1 d . .
C23 C 0.7843(9) -0.4559(4) 0.4451(4) 0.0253(16) Uani 1 1 d . .
C24 C 0.8292(9) -0.3892(5) 0.3952(4) 0.0248(16) Uani 1 1 d . .
C25 C 0.8016(11) -0.3464(5) 0.1813(4) 0.0341(18) Uani 1 1 d . .
C26 C 0.7244(10) -0.4253(5) 0.1372(4) 0.0301(17) Uani 1 1 d . .
H26 H 0.7012 -0.4302 0.0797 0.036 Uiso 1 1 calc R U
C27 C 0.6834(10) -0.4951(5) 0.1794(4) 0.0318(17) Uani 1 1 d . .
H27 H 0.6331 -0.5486 0.1509 0.038 Uiso 1 1 calc R U
C28 C 0.7171(8) -0.4864(4) 0.2661(4) 0.0223(15) Uani 1 1 d . .
C29 C 0.7903(9) -0.4068(4) 0.3048(4) 0.0221(15) Uani 1 1 d . .
C30 C 0.7065(9) -0.5377(4) 0.4038(4) 0.0231(15) Uani 1 1 d . .
C31 C 0.6739(9) -0.5522(4) 0.3187(4) 0.0258(16) Uani 1 1 d . .
C32 C 0.5681(9) -0.6753(4) 0.3701(4) 0.0261(16) Uani 1 1 d . .
C33 C 0.4972(9) -0.7628(4) 0.3808(4) 0.0254(16) Uani 1 1 d . .
C34 C 0.5646(10) -0.7972(5) 0.4519(5) 0.0343(18) Uani 1 1 d . .
C35 C 0.4946(12) -0.8807(6) 0.4683(5) 0.051(2) Uani 1 1 d . .
H35 H 0.5421 -0.9022 0.5168 0.061 Uiso 1 1 calc R U
C36 C 0.3591(13) -0.9294(6) 0.4141(6) 0.053(3) Uani 1 1 d . .
C37 C 0.2888(11) -0.9005(5) 0.3409(5) 0.042(2) Uani 1 1 d . .
H37 H 0.1980 -0.9371 0.3033 0.051 Uiso 1 1 calc R U
C38 C 0.3512(9) -0.8176(4) 0.3223(4) 0.0247(15) Uani 1 1 d . .
N1 N 0.6070(8) 0.1179(4) 0.1776(3) 0.0262(13) Uani 1 1 d . .
N2 N 0.3668(7) 0.0898(4) 0.0382(3) 0.0241(13) Uani 1 1 d . .
N3 N 0.4347(8) -0.1922(4) 0.2099(3) 0.0282(14) Uani 1 1 d D .
N4 N 0.2321(8) -0.2153(3) 0.0965(3) 0.0244(13) Uani 1 1 d . .
N5 N 0.8977(7) -0.3075(4) 0.4256(3) 0.0218(12) Uani 1 1 d . .
N6 N 0.8399(7) -0.3341(4) 0.2636(3) 0.0265(13) Uani 1 1 d . .
N7 N 0.6410(8) -0.6150(4) 0.4347(3) 0.0258(13) Uani 1 1 d . .
N8 N 0.5895(8) -0.6381(4) 0.3004(4) 0.0263(14) Uani 1 1 d . .
O1 O 0.3681(8) -0.3847(4) 0.4032(3) 0.0479(15) Uani 1 1 d . .
O2 O 0.2342(7) -0.2679(4) 0.3491(3) 0.0421(14) Uani 1 1 d . .
O1W O -0.0518(7) -0.2919(4) -0.0227(3) 0.0441(14) Uiso 1 1 d . .
O3 O 0.5447(6) -0.2718(3) 0.3415(3) 0.0316(12) Uani 1 1 d . .
O4 O 0.3733(6) -0.7495(3) 0.1825(3) 0.0305(12) Uani 1 1 d . .
O5 O 0.1663(7) -0.7101(4) 0.2640(3) 0.0409(14) Uani 1 1 d . .
O6 O 0.1067(7) -0.8526(4) 0.1899(3) 0.0467(15) Uani 1 1 d . .
S1 S 0.3633(2) -0.32106(12) 0.34245(10) 0.0278(4) Uani 1 1 d . .
S2 S 0.2368(2) -0.78063(12) 0.23232(11) 0.0273(4) Uani 1 1 d . .
Cu1 Cu 0.53383(11) 0.19975(5) 0.09359(5) 0.0265(2) Uani 1 1 d . .
Cu2 Cu 0.93631(12) -0.22278(6) 0.33729(5) 0.0288(3) Uani 1 1 d . .
Cl1 Cl 0.7817(2) 0.30300(12) 0.14201(13) 0.0416(5) Uani 1 1 d . .
Cl2 Cl 0.4379(3) 0.27882(13) -0.00821(12) 0.0396(5) Uani 1 1 d . .
Cl3 Cl 0.9567(3) -0.14345(13) 0.22894(13) 0.0481(6) Uani 1 1 d . .
Cl4 Cl 0.9934(3) -0.10936(13) 0.42888(14) 0.0542(6) Uani 1 1 d . .
H1 H 0.814(9) 0.194(5) 0.257(4) 0.030(19) Uiso 1 1 d . .
H3 H 0.700(8) -0.055(4) 0.322(4) 0.027(18) Uiso 1 1 d . .
H6 H 0.236(9) 0.121(5) -0.070(4) 0.029(19) Uiso 1 1 d . .
H7 H 0.054(10) -0.011(5) -0.127(5) 0.05(2) Uiso 1 1 d . .
H8 H 0.094(9) -0.117(5) -0.046(4) 0.02(2) Uiso 1 1 d . .
H9 H 0.526(9) -0.668(5) 0.253(4) 0.03(2) Uiso 1 1 d . .
H17 H 0.174(11) -0.579(6) 0.174(5) 0.05(3) Uiso 1 1 d . .
H21 H 0.893(9) -0.341(4) 0.607(4) 0.02(2) Uiso 1 1 d . .
H22 H 0.805(8) -0.473(4) 0.567(4) 0.016(17) Uiso 1 1 d . .
H25 H 0.876(11) -0.296(6) 0.159(5) 0.06(3) Uiso 1 1 d . .
H34 H 0.661(9) -0.762(4) 0.487(4) 0.023(18) Uiso 1 1 d . .
H36 H 0.313(9) -0.981(5) 0.419(4) 0.021(18) Uiso 1 1 d . .
H3A H 0.503(9) -0.209(5) 0.255(3) 0.05(3) Uiso 1 1 d D .

loop_
_atom_site_aniso_label
_atom_site_aniso_U_11
_atom_site_aniso_U_22
_atom_site_aniso_U_33
_atom_site_aniso_U_23
_atom_site_aniso_U_13
_atom_site_aniso_U_12
C1 0.025(4) 0.023(4) 0.031(4) -0.003(3) 0.000(3) 0.001(3)
C2 0.030(4) 0.033(5) 0.028(4) -0.002(3) -0.008(3) 0.008(3)
C3 0.039(4) 0.027(4) 0.031(4) 0.008(3) 0.006(3) 0.012(3)
C4 0.024(4) 0.029(4) 0.023(4) 0.006(3) 0.002(3) 0.011(3)
C5 0.016(3) 0.018(4) 0.020(3) -0.001(3) 0.004(3) -0.004(3)
C6 0.036(4) 0.024(4) 0.025(4) 0.006(3) 0.003(3) 0.007(3)
C7 0.022(4) 0.034(4) 0.021(4) 0.002(3) 0.004(3) 0.004(3)
C8 0.023(4) 0.019(4) 0.031(4) -0.002(3) 0.002(3) -0.005(3)
C9 0.032(4) 0.017(4) 0.020(4) 0.008(3) 0.009(3) 0.009(3)
C10 0.018(3) 0.019(4) 0.023(4) 0.005(3) 0.006(3) 0.003(3)
C11 0.020(3) 0.022(4) 0.024(4) 0.006(3) 0.004(3) 0.004(3)
C12 0.034(4) 0.019(4) 0.018(3) -0.001(3) 0.003(3) 0.006(3)
C13 0.028(4) 0.020(4) 0.021(4) 0.001(3) 0.008(3) 0.001(3)
C14 0.024(4) 0.019(4) 0.027(4) 0.006(3) 0.007(3) 0.002(3)
C15 0.029(4) 0.026(4) 0.023(4) 0.002(3) 0.005(3) 0.007(3)
C16 0.055(5) 0.025(4) 0.028(4) 0.011(3) 0.002(4) 0.011(4)
C17 0.039(4) 0.013(4) 0.046(5) 0.006(4) 0.000(4) -0.012(3)
C18 0.033(4) 0.022(4) 0.033(4) -0.003(3) -0.005(3) -0.005(3)
C19 0.035(4) 0.025(4) 0.018(4) 0.004(3) 0.002(3) -0.001(3)
C20 0.046(5) 0.027(4) 0.030(4) -0.008(3) 0.003(4) 0.001(4)
C21 0.047(5) 0.041(5) 0.020(4) -0.006(4) 0.007(4) -0.014(4)
C22 0.057(5) 0.030(5) 0.019(4) 0.007(3) 0.010(4) 0.000(4)
C23 0.036(4) 0.021(4) 0.014(3) -0.004(3) 0.001(3) -0.002(3)
C24 0.035(4) 0.030(4) 0.015(3) 0.006(3) 0.004(3) 0.018(3)
C25 0.050(5) 0.040(5) 0.018(4) 0.013(3) 0.013(3) 0.014(4)
C26 0.039(4) 0.033(4) 0.018(4) 0.003(3) 0.002(3) 0.007(3)
C27 0.041(4) 0.029(4) 0.029(4) 0.000(3) 0.009(3) 0.013(3)
C28 0.020(3) 0.023(4) 0.019(4) 0.002(3) 0.000(3) -0.005(3)
C29 0.023(3) 0.026(4) 0.020(3) 0.006(3) 0.006(3) 0.007(3)
C30 0.026(4) 0.025(4) 0.018(3) 0.006(3) 0.005(3) 0.002(3)
C31 0.035(4) 0.020(4) 0.022(4) 0.001(3) 0.006(3) 0.004(3)
C32 0.034(4) 0.025(4) 0.017(4) 0.003(3) 0.002(3) 0.003(3)
C33 0.025(4) 0.022(4) 0.027(4) 0.004(3) 0.002(3) 0.002(3)
C34 0.031(4) 0.034(5) 0.029(4) 0.007(4) -0.004(3) -0.007(4)
C35 0.063(6) 0.045(6) 0.043(5) 0.028(4) -0.002(4) 0.014(5)
C36 0.054(6) 0.025(5) 0.072(7) 0.027(5) 0.000(5) -0.007(4)
C37 0.037(5) 0.038(5) 0.048(5) 0.012(4) -0.001(4) 0.007(4)
C38 0.022(3) 0.023(4) 0.025(4) 0.002(3) 0.001(3) -0.003(3)
N1 0.032(3) 0.022(3) 0.026(3) 0.001(3) 0.003(3) 0.009(3)
N2 0.032(3) 0.021(3) 0.023(3) 0.008(2) 0.006(3) 0.013(3)
N3 0.042(4) 0.023(3) 0.021(3) 0.006(3) 0.002(3) 0.010(3)
N4 0.041(3) 0.016(3) 0.019(3) 0.007(2) 0.005(3) 0.011(3)
N5 0.019(3) 0.022(3) 0.025(3) 0.001(2) 0.005(2) 0.005(2)
N6 0.030(3) 0.022(3) 0.029(3) 0.008(3) 0.010(3) 0.004(3)
N7 0.036(3) 0.019(3) 0.022(3) 0.006(2) 0.004(3) 0.003(3)
N8 0.041(4) 0.017(3) 0.017(3) 0.002(2) 0.001(3) 0.000(3)
O1 0.081(4) 0.034(3) 0.022(3) 0.012(2) 0.003(3) -0.002(3)
O2 0.030(3) 0.059(4) 0.039(3) -0.004(3) 0.005(2) 0.014(3)
O3 0.023(3) 0.040(3) 0.030(3) 0.007(2) 0.001(2) 0.005(2)
O4 0.038(3) 0.031(3) 0.022(3) -0.002(2) 0.008(2) 0.005(2)
O5 0.052(3) 0.050(4) 0.030(3) 0.007(3) 0.009(3) 0.031(3)
O6 0.040(3) 0.046(4) 0.036(3) -0.004(3) -0.009(3) -0.019(3)
S1 0.0347(10) 0.0293(10) 0.0198(9) 0.0060(7) 0.0053(8) 0.0060(8)
S2 0.0289(9) 0.0301(11) 0.0215(9) 0.0013(8) 0.0023(8) 0.0044(8)
Cu1 0.0304(5) 0.0207(5) 0.0298(5) 0.0059(4) 0.0072(4) 0.0063(4)
Cu2 0.0337(5) 0.0201(5) 0.0312(5) 0.0044(4) 0.0047(4) 0.0023(4)
Cl1 0.0306(10) 0.0282(11) 0.0628(14) 0.0082(9) 0.0066(9) -0.0009(8)
Cl2 0.0511(12) 0.0337(11) 0.0392(11) 0.0202(9) 0.0129(9) 0.0127(9)
Cl3 0.0719(15) 0.0287(11) 0.0460(12) 0.0156(9) 0.0140(11) 0.0101(10)
Cl4 0.0827(16) 0.0237(11) 0.0505(13) -0.0044(9) 0.0112(12) 0.0002(11)

loop_
_atom_type_symbol
_atom_type_description
_atom_type_scat_dispersion_real
_atom_type_scat_dispersion_imag
_atom_type_scat_source
C C 0.0033 0.0016 'International Tables Vol C Tables 4.2.6.8 and 6.1.1.4'
H H 0.0000 0.0000 'International Tables Vol C Tables 4.2.6.8 and 6.1.1.4'
N N 0.0061 0.0033 'International Tables Vol C Tables 4.2.6.8 and 6.1.1.4'
O O 0.0106 0.0060 'International Tables Vol C Tables 4.2.6.8 and 6.1.1.4'
S S 0.1246 0.1234 'International Tables Vol C Tables 4.2.6.8 and 6.1.1.4'
Cu Cu 0.3201 1.2651 'International Tables Vol C Tables 4.2.6.8 and 6.1.1.4'
Cl Cl 0.1484 0.1585 'International Tables Vol C Tables 4.2.6.8 and 6.1.1.4'

loop_
_geom_angle_atom_site_label_1
_geom_angle_atom_site_label_2
_geom_angle_atom_site_label_3
_geom_angle
_geom_angle_site_symmetry_3
N1 C1 C2 122.9(7) .
N1 C1 H1 118(4) .
C2 C1 H1 119(4) .
C3 C2 C1 120.3(7) .
C3 C2 H2 119.8 .
C1 C2 H2 119.8 .
C2 C3 C4 118.4(7) .
C2 C3 H3 118(4) .
C4 C3 H3 123(4) .
C5 C4 C3 118.7(7) .
C5 C4 C11 115.0(6) .
C3 C4 C11 126.3(7) .
N1 C5 C4 122.1(6) .
N1 C5 C10 116.0(6) .
C4 C5 C10 122.0(6) .
N2 C6 C7 123.5(7) .
N2 C6 H6 125(4) .
C7 C6 H6 112(4) .
C8 C7 C6 118.9(7) .
C8 C7 H7 119(4) .
C6 C7 H7 123(4) .
C7 C8 C9 120.3(7) .
C7 C8 H8 114(5) .
C9 C8 H8 126(5) .
C8 C9 C10 117.0(6) .
C8 C9 C12 126.8(6) .
C10 C9 C12 116.1(6) .
N2 C10 C9 123.0(6) .
N2 C10 C5 115.2(6) .
C9 C10 C5 121.7(6) .
N3 C11 C12 104.4(6) .
N3 C11 C4 130.9(6) .
C12 C11 C4 124.7(6) .
N4 C12 C11 108.2(6) .
N4 C12 C9 131.2(6) .
C11 C12 C9 120.4(6) .
N3 C13 N4 109.5(6) .
N3 C13 C14 126.9(6) .
N4 C13 C14 123.5(6) .
C15 C14 C19 117.3(6) .
C15 C14 C13 125.2(6) .
C19 C14 C13 117.4(6) .
C16 C15 C14 120.0(6) .
C16 C15 S1 117.3(5) .
C14 C15 S1 122.7(5) .
C17 C16 C15 120.7(7) .
C17 C16 H16 119.6 .
C15 C16 H16 119.6 .
C18 C17 C16 120.3(7) .
C18 C17 H17 121(6) .
C16 C17 H17 119(6) .
C17 C18 C19 119.6(7) .
C17 C18 H18 120.2 .
C19 C18 H18 120.2 .
C18 C19 C14 121.9(6) .
C18 C19 H19 119.0 .
C14 C19 H19 119.0 .
N5 C20 C21 123.0(7) .
N5 C20 H20 118.5 .
C21 C20 H20 118.5 .
C22 C21 C20 120.4(7) .
C22 C21 H21 116(5) .
C20 C21 H21 121(5) .
C21 C22 C23 117.7(7) .
C21 C22 H22 117(4) .
C23 C22 H22 126(4) .
C24 C23 C22 118.0(6) .
C24 C23 C30 116.6(6) .
C22 C23 C30 125.4(7) .
N5 C24 C23 123.2(6) .
N5 C24 C29 117.1(6) .
C23 C24 C29 119.5(6) .
N6 C25 C26 124.3(7) .
N6 C25 H25 108(5) .
C26 C25 H25 125(5) .
C27 C26 C25 118.9(7) .
C27 C26 H26 120.5 .
C25 C26 H26 120.5 .
C26 C27 C28 119.7(7) .
C26 C27 H27 120.1 .
C28 C27 H27 120.1 .
C29 C28 C27 117.9(6) .
C29 C28 C31 115.6(6) .
C27 C28 C31 126.4(6) .
C28 C29 N6 124.0(6) .
C28 C29 C24 123.0(6) .
N6 C29 C24 112.9(6) .
C31 C30 N7 107.1(6) .
C31 C30 C23 122.4(6) .
N7 C30 C23 130.5(6) .
C30 C31 N8 106.3(6) .
C30 C31 C28 122.8(6) .
N8 C31 C28 130.9(6) .
N8 C32 N7 107.7(6) .
N8 C32 C33 129.3(6) .
N7 C32 C33 122.9(6) .
C34 C33 C32 119.0(6) .
C34 C33 C38 117.5(6) .
C32 C33 C38 123.4(6) .
C33 C34 C35 121.9(7) .
C33 C34 H34 116(4) .
C35 C34 H34 122(4) .
C36 C35 C34 119.5(8) .
C36 C35 H35 120.2 .
C34 C35 H35 120.2 .
C35 C36 C37 121.8(8) .
C35 C36 H36 125(5) .
C37 C36 H36 113(5) .
C36 C37 C38 120.9(8) .
C36 C37 H37 119.5 .
C38 C37 H37 119.5 .
C37 C38 C33 118.3(7) .
C37 C38 S2 118.4(5) .
C33 C38 S2 123.1(5) .
C1 N1 C5 117.6(6) .
C1 N1 Cu1 129.0(5) .
C5 N1 Cu1 113.4(4) .
C6 N2 C10 117.3(6) .
C6 N2 Cu1 128.6(5) .
C10 N2 Cu1 114.1(4) .
C13 N3 C11 109.7(6) .
C13 N3 H3A 119(5) .
C11 N3 H3A 132(5) .
C13 N4 C12 108.3(5) .
C20 N5 C24 117.6(6) .
C20 N5 Cu2 127.9(5) .
C24 N5 Cu2 114.4(4) .
C25 N6 C29 115.1(6) .
C25 N6 Cu2 129.2(5) .
C29 N6 Cu2 115.3(4) .
C32 N7 C30 108.8(5) .
C32 N8 C31 110.2(6) .
C32 N8 H9 116(5) .
C31 N8 H9 132(5) .
S2 O4 Cu1 140.2(3) 1_545
O2 S1 O3 112.8(3) .
O2 S1 O1 114.1(4) .
O3 S1 O1 111.2(3) .
O2 S1 C15 107.0(3) .
O3 S1 C15 106.1(3) .
O1 S1 C15 104.9(3) .
O6 S2 O5 116.8(4) .
O6 S2 O4 111.0(3) .
O5 S2 O4 110.5(3) .
O6 S2 C38 106.7(3) .
O5 S2 C38 104.0(3) .
O4 S2 C38 107.1(3) .
N2 Cu1 N1 81.2(2) .
N2 Cu1 Cl1 162.89(16) .
N1 Cu1 Cl1 93.37(17) .
N2 Cu1 Cl2 93.16(16) .
N1 Cu1 Cl2 174.23(17) .
Cl1 Cu1 Cl2 91.70(8) .
N2 Cu1 O4 104.1(2) 1_565
N1 Cu1 O4 89.1(2) 1_565
Cl1 Cu1 O4 92.00(14) 1_565
Cl2 Cu1 O4 93.50(14) 1_565
N6 Cu2 N5 80.0(2) .
N6 Cu2 Cl4 168.65(17) .
N5 Cu2 Cl4 92.77(16) .
N6 Cu2 Cl3 92.93(17) .
N5 Cu2 Cl3 172.72(16) .
Cl4 Cu2 Cl3 93.91(9) .

loop_
_geom_bond_atom_site_label_1
_geom_bond_atom_site_label_2
_geom_bond_distance
_geom_bond_site_symmetry_2
C1 N1 1.313(8) .
C1 C2 1.405(10) .
C1 H1 1.03(7) .
C2 C3 1.346(10) .
C2 H2 0.9300 .
C3 C4 1.402(10) .
C3 H3 1.02(7) .
C4 C5 1.397(9) .
C4 C11 1.412(9) .
C5 N1 1.373(8) .
C5 C10 1.456(8) .
C6 N2 1.328(8) .
C6 C7 1.397(10) .
C6 H6 0.94(7) .
C7 C8 1.376(10) .
C7 H7 1.10(7) .
C8 C9 1.391(9) .
C8 H8 0.82(7) .
C9 C10 1.417(9) .
C9 C12 1.426(9) .
C10 N2 1.371(8) .
C11 N3 1.389(9) .
C11 C12 1.411(9) .
C12 N4 1.350(8) .
C13 N3 1.318(8) .
C13 N4 1.347(8) .
C13 C14 1.474(9) .
C14 C15 1.402(9) .
C14 C19 1.414(9) .
C15 C16 1.392(10) .
C15 S1 1.784(7) .
C16 C17 1.381(10) .
C16 H16 0.9300 .
C17 C18 1.373(10) .
C17 H17 0.88(8) .
C18 C19 1.373(10) .
C18 H18 0.9300 .
C19 H19 0.9300 .
C20 N5 1.321(9) .
C20 C21 1.383(11) .
C20 H20 0.9300 .
C21 C22 1.372(11) .
C21 H21 0.79(7) .
C22 C23 1.401(9) .
C22 H22 0.85(7) .
C23 C24 1.401(9) .
C23 C30 1.411(9) .
C24 N5 1.342(9) .
C24 C29 1.470(9) .
C25 N6 1.335(9) .
C25 C26 1.390(10) .
C25 H25 1.01(9) .
C26 C27 1.354(10) .
C26 H26 0.9300 .
C27 C28 1.403(9) .
C27 H27 0.9300 .
C28 C29 1.361(9) .
C28 C31 1.419(9) .
C29 N6 1.393(8) .
C30 C31 1.380(9) .
C30 N7 1.392(8) .
C31 N8 1.390(9) .
C32 N8 1.337(8) .
C32 N7 1.362(8) .
C32 C33 1.426(9) .
C33 C34 1.381(10) .
C33 C38 1.451(9) .
C34 C35 1.392(11) .
C34 H34 0.93(7) .
C35 C36 1.332(12) .
C35 H35 0.9300 .
C36 C37 1.375(12) .
C36 H36 0.84(7) .
C37 C38 1.383(10) .
C37 H37 0.9300 .
C38 S2 1.775(7) .
N1 Cu1 2.033(6) .
N2 Cu1 2.026(6) .
N3 H3A 0.912(10) .
N5 Cu2 2.052(6) .
N6 Cu2 2.034(6) .
N8 H9 0.91(7) .
O1 S1 1.462(5) .
O2 S1 1.433(5) .
O3 S1 1.454(5) .
O4 S2 1.460(5) .
O4 Cu1 2.275(5) 1_545
O5 S2 1.449(5) .
O6 S2 1.424(5) .
Cu1 Cl1 2.251(2) .
Cu1 Cl2 2.257(2) .
Cu1 O4 2.275(5) 1_565
Cu2 Cl4 2.221(2) .
Cu2 Cl3 2.248(2) .

loop_
_geom_torsion_atom_site_label_1
_geom_torsion_atom_site_label_2
_geom_torsion_atom_site_label_3
_geom_torsion_atom_site_label_4
_geom_torsion
_geom_torsion_site_symmetry_1
N1 C1 C2 C3 2.3(11) .
C1 C2 C3 C4 -1.8(11) .
C2 C3 C4 C5 0.0(10) .
C2 C3 C4 C11 178.4(7) .
C3 C4 C5 N1 1.6(10) .
C11 C4 C5 N1 -177.1(6) .
C3 C4 C5 C10 -179.9(6) .
C11 C4 C5 C10 1.4(9) .
N2 C6 C7 C8 0.0(11) .
C6 C7 C8 C9 1.7(10) .
C7 C8 C9 C10 -2.7(10) .
C7 C8 C9 C12 -179.0(7) .
C8 C9 C10 N2 2.2(10) .
C12 C9 C10 N2 178.9(6) .
C8 C9 C10 C5 -174.5(6) .
C12 C9 C10 C5 2.2(9) .
N1 C5 C10 N2 0.6(8) .
C4 C5 C10 N2 -178.0(6) .
N1 C5 C10 C9 177.6(6) .
C4 C5 C10 C9 -1.1(10) .
C5 C4 C11 N3 177.1(7) .
C3 C4 C11 N3 -1.4(12) .
C5 C4 C11 C12 -3.3(10) .
C3 C4 C11 C12 178.2(7) .
N3 C11 C12 N4 -1.0(7) .
C4 C11 C12 N4 179.3(6) .
N3 C11 C12 C9 -175.6(6) .
C4 C11 C12 C9 4.6(10) .
C8 C9 C12 N4 -0.7(12) .
C10 C9 C12 N4 -177.0(7) .
C8 C9 C12 C11 172.5(7) .
C10 C9 C12 C11 -3.8(9) .
N3 C13 C14 C15 32.0(11) .
N4 C13 C14 C15 -152.4(7) .
N3 C13 C14 C19 -148.4(7) .
N4 C13 C14 C19 27.3(9) .
C19 C14 C15 C16 0.5(10) .
C13 C14 C15 C16 -179.9(6) .
C19 C14 C15 S1 -180.0(5) .
C13 C14 C15 S1 -0.3(10) .
C14 C15 C16 C17 -2.2(11) .
S1 C15 C16 C17 178.2(6) .
C15 C16 C17 C18 3.1(12) .
C16 C17 C18 C19 -2.3(12) .
C17 C18 C19 C14 0.6(11) .
C15 C14 C19 C18 0.3(10) .
C13 C14 C19 C18 -179.3(6) .
N5 C20 C21 C22 -2.3(13) .
C20 C21 C22 C23 0.8(13) .
C21 C22 C23 C24 1.7(11) .
C21 C22 C23 C30 -179.0(7) .
C22 C23 C24 N5 -3.2(11) .
C30 C23 C24 N5 177.5(6) .
C22 C23 C24 C29 -179.3(6) .
C30 C23 C24 C29 1.4(9) .
N6 C25 C26 C27 0.4(12) .
C25 C26 C27 C28 0.8(11) .
C26 C27 C28 C29 0.2(10) .
C26 C27 C28 C31 176.8(7) .
C27 C28 C29 N6 -2.5(10) .
C31 C28 C29 N6 -179.4(6) .
C27 C28 C29 C24 179.0(6) .
C31 C28 C29 C24 2.1(9) .
N5 C24 C29 C28 -178.6(6) .
C23 C24 C29 C28 -2.3(10) .
N5 C24 C29 N6 2.8(8) .
C23 C24 C29 N6 179.1(6) .
C24 C23 C30 C31 -0.6(10) .
C22 C23 C30 C31 -179.9(7) .
C24 C23 C30 N7 -176.9(7) .
C22 C23 C30 N7 3.8(12) .
N7 C30 C31 N8 -0.1(7) .
C23 C30 C31 N8 -177.2(6) .
N7 C30 C31 C28 177.6(6) .
C23 C30 C31 C28 0.5(11) .
C29 C28 C31 C30 -1.3(10) .
C27 C28 C31 C30 -177.9(7) .
C29 C28 C31 N8 175.8(7) .
C27 C28 C31 N8 -0.8(12) .
N8 C32 C33 C34 147.9(8) .
N7 C32 C33 C34 -26.7(10) .
N8 C32 C33 C38 -34.9(12) .
N7 C32 C33 C38 150.5(7) .
C32 C33 C34 C35 176.4(7) .
C38 C33 C34 C35 -0.9(12) .
C33 C34 C35 C36 0.2(14) .
C34 C35 C36 C37 1.7(15) .
C35 C36 C37 C38 -2.9(15) .
C36 C37 C38 C33 2.1(12) .
C36 C37 C38 S2 -172.9(7) .
C34 C33 C38 C37 -0.2(10) .
C32 C33 C38 C37 -177.4(7) .
C34 C33 C38 S2 174.5(6) .
C32 C33 C38 S2 -2.7(10) .
C2 C1 N1 C5 -0.8(10) .
C2 C1 N1 Cu1 177.8(5) .
C4 C5 N1 C1 -1.1(9) .
C10 C5 N1 C1 -179.7(6) .
C4 C5 N1 Cu1 -179.9(5) .
C10 C5 N1 Cu1 1.5(7) .
C7 C6 N2 C10 -0.5(10) .
C7 C6 N2 Cu1 178.0(5) .
C9 C10 N2 C6 -0.6(9) .
C5 C10 N2 C6 176.3(6) .
C9 C10 N2 Cu1 -179.3(5) .
C5 C10 N2 Cu1 -2.4(7) .
N4 C13 N3 C11 0.9(8) .
C14 C13 N3 C11 177.0(6) .
C12 C11 N3 C13 0.1(8) .
C4 C11 N3 C13 179.8(7) .
N3 C13 N4 C12 -1.5(8) .
C14 C13 N4 C12 -177.8(6) .
C11 C12 N4 C13 1.6(7) .
C9 C12 N4 C13 175.4(7) .
C21 C20 N5 C24 0.9(11) .
C21 C20 N5 Cu2 179.2(6) .
C23 C24 N5 C20 1.9(10) .
C29 C24 N5 C20 178.0(6) .
C23 C24 N5 Cu2 -176.6(5) .
C29 C24 N5 Cu2 -0.5(7) .
C26 C25 N6 C29 -2.4(11) .
C26 C25 N6 Cu2 -175.5(5) .
C28 C29 N6 C25 3.6(10) .
C24 C29 N6 C25 -177.9(6) .
C28 C29 N6 Cu2 177.6(5) .
C24 C29 N6 Cu2 -3.8(7) .
N8 C32 N7 C30 1.1(8) .
C33 C32 N7 C30 176.7(6) .
C31 C30 N7 C32 -0.6(8) .
C23 C30 N7 C32 176.1(7) .
N7 C32 N8 C31 -1.2(8) .
C33 C32 N8 C31 -176.4(7) .
C30 C31 N8 C32 0.8(8) .
C28 C31 N8 C32 -176.7(7) .
C16 C15 S1 O2 -119.9(6) .
C14 C15 S1 O2 60.5(7) .
C16 C15 S1 O3 119.4(6) .
C14 C15 S1 O3 -60.2(6) .
C16 C15 S1 O1 1.6(7) .
C14 C15 S1 O1 -177.9(6) .
Cu1 O4 S2 O6 -37.7(6) 1_545
Cu1 O4 S2 O5 -168.9(4) 1_545
Cu1 O4 S2 C38 78.5(5) 1_545
C37 C38 S2 O6 -6.6(7) .
C33 C38 S2 O6 178.6(6) .
C37 C38 S2 O5 117.4(6) .
C33 C38 S2 O5 -57.3(6) .
C37 C38 S2 O4 -125.6(6) .
C33 C38 S2 O4 59.7(6) .
